data_7048835
loop_
_publ_author_name
'Velozo-S\'a, Vivianne S'
'Pereira, Luciano R.'
'Lima, Aliny P.'
'Mello-Andrade, Francyelli'
'Rezende, Manuela R. M.'
'Goveia, Rebeca M.'
'Pires, Wanessa C.'
'Silva, Monize M.'
'Oliveira, Katia M.'
'Ferreira, Antonio G.'
'Ellena, Javier'
'Deflon, Victor M.'
'Grisolia, Cesar Koppe'
'Batista, Alzir A.'
'Silveira-Lacerda, Elis\^angela P'

_publ_section_title
;
 In vitro cytotoxicity and in vivo zebrafish toxicity evaluation of
 Ru(ii)/2-mercaptopyrimidine complexes.
;
_journal_issue 18
_journal_name_full 'Dalton transactions (Cambridge, England : 2003)'
_journal_page_first 6026
_journal_page_last 6039
_journal_paper_doi 10.1039/c8dt03738h
_journal_volume 48
_journal_year 2019
_chemical_formula_sum 'C54 H47 Cl N2 P4 Ru S'
_chemical_formula_weight 1016.40
_space_group_IT_number 14
_space_group_name_Hall '-P 2ybc'
_space_group_name_H-M_alt 'P 1 21/c 1'
_symmetry_cell_setting monoclinic
_symmetry_space_group_name_Hall '-P 2ybc'
_symmetry_space_group_name_H-M 'P 1 21/c 1'
_atom_sites_solution_hydrogens geom
_atom_sites_solution_primary direct
_atom_sites_solution_secondary difmap
_audit_creation_method SHELXL-97
_audit_update_record
;
2018-07-24 deposited with the CCDC.
2019-01-22 downloaded from the CCDC.
;
_cell_angle_alpha 90.00
_cell_angle_beta 110.008(4)
_cell_angle_gamma 90.00
_cell_formula_units_Z 4
_cell_length_a 21.538(1)
_cell_length_b 11.555(1)
_cell_length_c 22.094(1)
_cell_measurement_reflns_used 220868
_cell_measurement_temperature 293(2)
_cell_measurement_theta_max 25.028
_cell_measurement_theta_min 2.910
_cell_volume 5166.7(6)
_computing_cell_refinement 'HKL Scalepack (Otwinowski & Minor 1997)'
_computing_data_collection 'Collect (Nonius BV, 1997-2000)'
_computing_data_reduction 'HKL Denzo and Scalepack (Otwinowski & Minor 1997)'
_computing_molecular_graphics 'Ortep-3 for Windows (Farrugia, 1997)'
_computing_publication_material 'WinGX publication routines (Farrugia, 1999)'
_computing_structure_refinement 'SHELXL-97 (Sheldrick, 1997)'
_computing_structure_solution 'SHELXS-97 (Sheldrick, 1997)'
_diffrn_ambient_temperature 293(2)
_diffrn_detector_area_resol_mean 9
_diffrn_measured_fraction_theta_full 0.997
_diffrn_measured_fraction_theta_max 0.997
_diffrn_measurement_device '95mm CCD camera on \k-goniostat'
_diffrn_measurement_device_type KappaCCD
_diffrn_measurement_method '\f scans and \w scans winth \k offsets'
_diffrn_radiation_monochromator 'horizonally mounted graphite crystal'
_diffrn_radiation_probe x-ray
_diffrn_radiation_source 'fine-focus sealed tube'
_diffrn_radiation_type MoK\a
_diffrn_radiation_wavelength 0.71073
_diffrn_reflns_av_R_equivalents 0.0967
_diffrn_reflns_av_sigmaI/netI 0.1004
_diffrn_reflns_limit_h_max 25
_diffrn_reflns_limit_h_min -25
_diffrn_reflns_limit_k_max 13
_diffrn_reflns_limit_k_min -13
_diffrn_reflns_limit_l_max 26
_diffrn_reflns_limit_l_min -24
_diffrn_reflns_number 22946
_diffrn_reflns_theta_full 25.00
_diffrn_reflns_theta_max 25.00
_diffrn_reflns_theta_min 2.99
_diffrn_standards_decay_% 0
_exptl_absorpt_coefficient_mu 0.556
_exptl_absorpt_correction_T_max 0.943
_exptl_absorpt_correction_T_min 0.787
_exptl_absorpt_correction_type multi-scan
_exptl_absorpt_process_details
;
 R.H. Blessing, Acta Cryst. (1995), A51, 33-38
;
_exptl_crystal_colour Yellow
_exptl_crystal_density_diffrn 1.307
_exptl_crystal_density_method 'not measured'
_exptl_crystal_description Prism
_exptl_crystal_F_000 2088
_exptl_crystal_size_max 0.20
_exptl_crystal_size_mid 0.15
_exptl_crystal_size_min 0.02
_refine_diff_density_max 0.955
_refine_diff_density_min -0.884
_refine_diff_density_rms 0.097
_refine_ls_extinction_method none
_refine_ls_goodness_of_fit_ref 1.037
_refine_ls_hydrogen_treatment mixed
_refine_ls_matrix_type full
_refine_ls_number_parameters 577
_refine_ls_number_reflns 9079
_refine_ls_number_restraints 0
_refine_ls_restrained_S_all 1.037
_refine_ls_R_factor_all 0.1182
_refine_ls_R_factor_gt 0.0696
_refine_ls_shift/su_max 0.001
_refine_ls_shift/su_mean 0.000
_refine_ls_structure_factor_coef Fsqd
_refine_ls_weighting_details 'calc w=1/[\s^2^(Fo^2^)+(0.1023P)^2^+0.2455P] where P=(Fo^2^+2Fc^2^)/3'
_refine_ls_weighting_scheme calc
_refine_ls_wR_factor_gt 0.1698
_refine_ls_wR_factor_ref 0.1939
_reflns_number_gt 5578
_reflns_number_total 9079
_reflns_threshold_expression >2sigma(I)
_cod_data_source_file c8dt03738h2.cif
_cod_data_source_block rudppmpyms
_cod_depositor_comments 'Adding full bibliography for 7048833--7048836.cif.'
_cod_original_sg_symbol_H-M P21/c
_cod_database_code 7048835

loop_
_symmetry_equiv_pos_as_xyz
'x, y, z'
'-x, y+1/2, -z+1/2'
'-x, -y, -z'
'x, -y-1/2, z-1/2'

loop_
_atom_site_label
_atom_site_type_symbol
_atom_site_fract_x
_atom_site_fract_y
_atom_site_fract_z
_atom_site_U_iso_or_equiv
_atom_site_adp_type
_atom_site_occupancy
_atom_site_symmetry_multiplicity
_atom_site_calc_flag
_atom_site_refinement_flags
Ru Ru 0.70436(2) 0.08997(4) 0.74110(2) 0.04480(18) Uani 1 1 d .
S S 0.62219(9) -0.05982(15) 0.69076(8) 0.0634(5) Uani 1 1 d .
P1 P 0.78539(8) 0.05195(15) 0.69621(7) 0.0504(4) Uani 1 1 d .
P2 P 0.68555(8) 0.20987(14) 0.64884(7) 0.0481(4) Uani 1 1 d .
P3 P 0.73831(8) -0.02009(14) 0.83543(7) 0.0507(4) Uani 1 1 d .
P4 P 0.77468(8) 0.20234(14) 0.82398(7) 0.0469(4) Uani 1 1 d .
N1 N 0.6108(2) 0.1201(5) 0.7523(2) 0.0525(13) Uani 1 1 d .
C1 C 0.5745(3) 0.0270(6) 0.7218(3) 0.0597(17) Uani 1 1 d .
N2 N 0.5127(3) 0.0067(7) 0.7157(3) 0.087(2) Uani 1 1 d .
C2 C 0.4855(4) 0.0860(11) 0.7420(5) 0.101(3) Uani 1 1 d .
H2 H 0.4420 0.0738 0.7394 0.122 Uiso 1 1 calc R
C3 C 0.5153(4) 0.1830(10) 0.7724(4) 0.089(3) Uani 1 1 d .
H3 H 0.4935 0.2365 0.7893 0.107 Uiso 1 1 calc R
C4 C 0.5805(4) 0.1977(7) 0.7766(3) 0.0688(19) Uani 1 1 d .
H4 H 0.6035 0.2632 0.7969 0.083 Uiso 1 1 calc R
C111 C 0.8745(3) 0.0537(6) 0.7397(3) 0.0542(16) Uani 1 1 d .
C112 C 0.9011(4) -0.0221(7) 0.7906(3) 0.0679(19) Uani 1 1 d .
H112 H 0.8737 -0.0725 0.8026 0.081 Uiso 1 1 calc R
C113 C 0.9679(4) -0.0228(8) 0.8234(4) 0.080(2) Uani 1 1 d .
H113 H 0.9853 -0.0746 0.8572 0.095 Uiso 1 1 calc R
C114 C 1.0089(4) 0.0501(9) 0.8075(4) 0.091(3) Uani 1 1 d .
H114 H 1.0540 0.0483 0.8306 0.109 Uiso 1 1 calc R
C115 C 0.9839(4) 0.1286(8) 0.7564(4) 0.077(2) Uani 1 1 d .
H115 H 1.0114 0.1811 0.7460 0.093 Uiso 1 1 calc R
C116 C 0.9166(4) 0.1252(7) 0.7220(3) 0.0697(19) Uani 1 1 d .
H116 H 0.8995 0.1724 0.6860 0.084 Uiso 1 1 calc R
C121 C 0.7755(3) -0.0680(5) 0.6396(3) 0.0544(16) Uani 1 1 d .
C122 C 0.8289(4) -0.1333(7) 0.6367(4) 0.075(2) Uani 1 1 d .
H122 H 0.8709 -0.1186 0.6660 0.090 Uiso 1 1 calc R
C123 C 0.8205(5) -0.2195(7) 0.5911(4) 0.087(2) Uani 1 1 d .
H123 H 0.8561 -0.2640 0.5901 0.105 Uiso 1 1 calc R
C124 C 0.7571(5) -0.2379(7) 0.5465(4) 0.083(2) Uani 1 1 d .
H124 H 0.7508 -0.2945 0.5151 0.099 Uiso 1 1 calc R
C125 C 0.7053(4) -0.1754(6) 0.5484(3) 0.071(2) Uani 1 1 d .
H125 H 0.6637 -0.1897 0.5185 0.086 Uiso 1 1 calc R
C126 C 0.7131(4) -0.0905(6) 0.5941(3) 0.0610(17) Uani 1 1 d .
H126 H 0.6767 -0.0478 0.5948 0.073 Uiso 1 1 calc R
C131 C 0.7673(3) 0.1806(6) 0.6442(3) 0.0571(16) Uani 1 1 d .
H13A H 0.7983 0.2431 0.6618 0.069 Uiso 1 1 calc R
H13B H 0.7656 0.1633 0.6006 0.069 Uiso 1 1 calc R
C211 C 0.6231(3) 0.1750(6) 0.5699(3) 0.0563(16) Uani 1 1 d .
C212 C 0.6376(4) 0.1873(8) 0.5145(3) 0.086(2) Uani 1 1 d .
H212 H 0.6803 0.2045 0.5161 0.103 Uiso 1 1 calc R
C213 C 0.5866(6) 0.1734(11) 0.4555(4) 0.116(4) Uani 1 1 d .
H213 H 0.5965 0.1782 0.4177 0.140 Uiso 1 1 calc R
C214 C 0.5250(6) 0.1538(9) 0.4514(4) 0.108(3) Uani 1 1 d .
H214 H 0.4919 0.1480 0.4114 0.129 Uiso 1 1 calc R
C215 C 0.5103(4) 0.1420(8) 0.5065(5) 0.094(3) Uani 1 1 d .
H215 H 0.4671 0.1260 0.5038 0.112 Uiso 1 1 calc R
C216 C 0.5593(4) 0.1537(6) 0.5664(3) 0.071(2) Uani 1 1 d .
H216 H 0.5490 0.1473 0.6038 0.085 Uiso 1 1 calc R
C221 C 0.6729(3) 0.3668(6) 0.6455(3) 0.0559(16) Uani 1 1 d .
C222 C 0.6130(4) 0.4070(6) 0.6486(3) 0.0652(18) Uani 1 1 d .
H222 H 0.5820 0.3549 0.6533 0.078 Uiso 1 1 calc R
C223 C 0.5997(5) 0.5252(8) 0.6448(4) 0.085(2) Uani 1 1 d .
H223 H 0.5598 0.5508 0.6475 0.102 Uiso 1 1 calc R
C224 C 0.6427(6) 0.6035(8) 0.6375(5) 0.104(3) Uani 1 1 d .
H224 H 0.6326 0.6820 0.6343 0.125 Uiso 1 1 calc R
C225 C 0.7027(6) 0.5639(8) 0.6347(5) 0.104(3) Uani 1 1 d .
H225 H 0.7339 0.6167 0.6313 0.124 Uiso 1 1 calc R
C226 C 0.7166(4) 0.4436(6) 0.6372(3) 0.072(2) Uani 1 1 d .
H226 H 0.7558 0.4177 0.6330 0.087 Uiso 1 1 calc R
C311 C 0.7800(3) -0.1584(5) 0.8450(3) 0.0586(17) Uani 1 1 d .
C312 C 0.8201(4) -0.1937(6) 0.9054(3) 0.071(2) Uani 1 1 d .
H312 H 0.8249 -0.1465 0.9409 0.085 Uiso 1 1 calc R
C313 C 0.8530(4) -0.2982(7) 0.9139(4) 0.094(3) Uani 1 1 d .
H313 H 0.8793 -0.3221 0.9549 0.113 Uiso 1 1 calc R
C314 C 0.8468(5) -0.3660(8) 0.8617(5) 0.097(3) Uani 1 1 d .
H314 H 0.8687 -0.4368 0.8678 0.116 Uiso 1 1 calc R
C315 C 0.8098(4) -0.3336(7) 0.8013(4) 0.088(3) Uani 1 1 d .
H315 H 0.8078 -0.3797 0.7662 0.105 Uiso 1 1 calc R
C316 C 0.7742(4) -0.2284(7) 0.7923(3) 0.074(2) Uani 1 1 d .
H316 H 0.7471 -0.2062 0.7513 0.089 Uiso 1 1 calc R
C321 C 0.6789(3) -0.0438(6) 0.8757(3) 0.0549(16) Uani 1 1 d .
C322 C 0.6723(4) 0.0270(7) 0.9229(4) 0.077(2) Uani 1 1 d .
H322 H 0.6994 0.0916 0.9361 0.093 Uiso 1 1 calc R
C323 C 0.6242(5) 0.0019(9) 0.9516(4) 0.102(3) Uani 1 1 d .
H323 H 0.6204 0.0506 0.9836 0.122 Uiso 1 1 calc R
C324 C 0.5844(4) -0.0893(8) 0.9341(4) 0.085(2) Uani 1 1 d .
H324 H 0.5532 -0.1040 0.9536 0.102 Uiso 1 1 calc R
C325 C 0.5899(4) -0.1622(8) 0.8864(4) 0.085(2) Uani 1 1 d .
H325 H 0.5624 -0.2262 0.8738 0.103 Uiso 1 1 calc R
C326 C 0.6365(4) -0.1398(7) 0.8572(4) 0.079(2) Uani 1 1 d .
H326 H 0.6397 -0.1890 0.8251 0.094 Uiso 1 1 calc R
C331 C 0.7998(3) 0.0847(5) 0.8838(3) 0.0551(15) Uani 1 1 d .
H33A H 0.8449 0.0595 0.8920 0.066 Uiso 1 1 calc R
H33B H 0.7934 0.1043 0.9240 0.066 Uiso 1 1 calc R
C411 C 0.7432(3) 0.3220(6) 0.8596(3) 0.0550(16) Uani 1 1 d .
C412 C 0.7630(4) 0.3400(6) 0.9251(3) 0.0674(19) Uani 1 1 d .
H412 H 0.7869 0.2836 0.9537 0.081 Uiso 1 1 calc R
C413 C 0.7467(5) 0.4445(8) 0.9479(4) 0.086(2) Uani 1 1 d .
H413 H 0.7607 0.4576 0.9921 0.103 Uiso 1 1 calc R
C414 C 0.7111(4) 0.5272(8) 0.9072(4) 0.089(2) Uani 1 1 d .
H414 H 0.6999 0.5956 0.9232 0.106 Uiso 1 1 calc R
C415 C 0.6916(4) 0.5083(7) 0.8413(4) 0.079(2) Uani 1 1 d .
H415 H 0.6681 0.5653 0.8129 0.095 Uiso 1 1 calc R
C416 C 0.7064(4) 0.4074(6) 0.8178(3) 0.0676(19) Uani 1 1 d .
H416 H 0.6920 0.3950 0.7735 0.081 Uiso 1 1 calc R
C421 C 0.8521(3) 0.2711(5) 0.8251(3) 0.0503(15) Uani 1 1 d .
C422 C 0.9126(3) 0.2464(6) 0.8722(3) 0.0620(17) Uani 1 1 d .
H422 H 0.9159 0.1907 0.9035 0.074 Uiso 1 1 calc R
C423 C 0.9687(4) 0.3083(7) 0.8713(4) 0.078(2) Uani 1 1 d .
H423 H 1.0095 0.2942 0.9028 0.094 Uiso 1 1 calc R
C424 C 0.9638(4) 0.3887(7) 0.8244(4) 0.080(2) Uani 1 1 d .
H424 H 1.0014 0.4262 0.8229 0.096 Uiso 1 1 calc R
C425 C 0.9029(4) 0.4141(6) 0.7795(4) 0.071(2) Uani 1 1 d .
H425 H 0.8994 0.4713 0.7489 0.085 Uiso 1 1 calc R
C426 C 0.8485(3) 0.3568(6) 0.7795(3) 0.0613(17) Uani 1 1 d .
H426 H 0.8078 0.3746 0.7486 0.074 Uiso 1 1 calc R
Cl11 Cl 0.1525(3) 0.5190(6) 0.4487(2) 0.1033(16) Uani 0.50 1 d P
Cl12 Cl 0.1607(3) 0.6170(5) 0.4380(2) 0.0936(13) Uani 0.50 1 d P

loop_
_atom_site_aniso_label
_atom_site_aniso_U_11
_atom_site_aniso_U_22
_atom_site_aniso_U_33
_atom_site_aniso_U_23
_atom_site_aniso_U_13
_atom_site_aniso_U_12
Ru 0.0509(3) 0.0440(3) 0.0391(3) -0.0025(2) 0.0149(2) -0.0033(2)
S 0.0714(11) 0.0571(11) 0.0547(10) -0.0077(8) 0.0126(8) -0.0142(8)
P1 0.0549(9) 0.0527(10) 0.0443(9) -0.0026(7) 0.0179(7) 0.0023(8)
P2 0.0534(9) 0.0491(9) 0.0404(8) 0.0011(7) 0.0145(7) 0.0001(7)
P3 0.0634(10) 0.0455(9) 0.0426(8) 0.0009(7) 0.0173(7) -0.0054(8)
P4 0.0536(9) 0.0463(9) 0.0409(8) -0.0036(7) 0.0160(7) -0.0044(7)
N1 0.048(3) 0.060(3) 0.051(3) 0.008(2) 0.019(2) -0.001(3)
C1 0.059(4) 0.072(5) 0.043(3) 0.006(3) 0.012(3) -0.012(4)
N2 0.059(4) 0.116(6) 0.081(5) -0.004(4) 0.018(3) -0.026(4)
C2 0.059(5) 0.156(10) 0.099(7) 0.001(7) 0.039(5) -0.004(6)
C3 0.069(5) 0.130(8) 0.077(5) -0.004(5) 0.035(4) 0.012(5)
C4 0.081(5) 0.074(5) 0.058(4) -0.002(4) 0.032(4) 0.007(4)
C111 0.053(4) 0.057(4) 0.059(4) -0.002(3) 0.027(3) 0.006(3)
C112 0.075(5) 0.071(5) 0.061(4) 0.008(4) 0.028(4) 0.019(4)
C113 0.059(5) 0.119(7) 0.058(4) 0.002(4) 0.018(4) 0.032(5)
C114 0.049(4) 0.138(8) 0.077(6) -0.028(6) 0.011(4) 0.026(5)
C115 0.053(4) 0.098(6) 0.082(5) -0.016(5) 0.024(4) -0.006(4)
C116 0.067(5) 0.087(5) 0.058(4) -0.003(4) 0.026(4) 0.008(4)
C121 0.071(4) 0.050(4) 0.049(4) 0.002(3) 0.029(3) -0.001(3)
C122 0.079(5) 0.069(5) 0.084(5) -0.015(4) 0.037(4) 0.008(4)
C123 0.105(7) 0.070(5) 0.103(6) -0.027(5) 0.058(6) 0.011(5)
C124 0.123(7) 0.074(5) 0.067(5) -0.017(4) 0.053(5) -0.022(5)
C125 0.096(6) 0.061(5) 0.062(4) -0.007(4) 0.033(4) -0.015(4)
C126 0.084(5) 0.055(4) 0.042(3) -0.002(3) 0.020(3) -0.001(4)
C131 0.065(4) 0.060(4) 0.049(4) 0.005(3) 0.024(3) -0.001(3)
C211 0.063(4) 0.054(4) 0.045(3) -0.002(3) 0.009(3) 0.002(3)
C212 0.089(6) 0.121(7) 0.046(4) 0.013(4) 0.021(4) 0.001(5)
C213 0.126(9) 0.164(11) 0.053(5) 0.004(6) 0.023(6) 0.002(8)
C214 0.116(8) 0.111(8) 0.059(6) -0.010(5) -0.018(6) -0.015(7)
C215 0.065(5) 0.085(6) 0.102(7) 0.003(5) -0.008(5) 0.002(4)
C216 0.071(5) 0.066(5) 0.064(4) 0.003(4) 0.008(4) 0.000(4)
C221 0.069(4) 0.051(4) 0.041(3) 0.012(3) 0.009(3) -0.001(3)
C222 0.078(5) 0.055(4) 0.068(4) 0.000(3) 0.031(4) 0.012(4)
C223 0.106(7) 0.073(6) 0.074(5) 0.002(4) 0.029(5) 0.024(5)
C224 0.143(9) 0.046(5) 0.102(7) 0.003(4) 0.013(7) 0.004(6)
C225 0.124(8) 0.065(6) 0.102(7) 0.026(5) 0.013(6) -0.031(6)
C226 0.079(5) 0.061(5) 0.068(5) 0.011(4) 0.012(4) -0.006(4)
C311 0.074(4) 0.045(4) 0.054(4) 0.003(3) 0.019(3) -0.007(3)
C312 0.084(5) 0.062(5) 0.061(4) 0.002(3) 0.015(4) 0.010(4)
C313 0.106(7) 0.076(6) 0.080(6) 0.008(5) 0.005(5) 0.033(5)
C314 0.108(7) 0.068(5) 0.099(7) -0.013(5) 0.016(6) 0.026(5)
C315 0.102(6) 0.064(5) 0.087(6) -0.014(4) 0.018(5) 0.014(5)
C316 0.099(6) 0.063(5) 0.055(4) -0.003(3) 0.019(4) 0.006(4)
C321 0.068(4) 0.048(4) 0.049(4) 0.007(3) 0.020(3) -0.010(3)
C322 0.105(6) 0.066(5) 0.079(5) -0.012(4) 0.055(5) -0.025(4)
C323 0.134(8) 0.098(7) 0.100(7) -0.014(6) 0.075(6) -0.016(6)
C324 0.088(6) 0.096(7) 0.078(5) 0.019(5) 0.039(5) -0.011(5)
C325 0.086(6) 0.080(6) 0.093(6) 0.015(5) 0.034(5) -0.027(5)
C326 0.085(5) 0.081(5) 0.076(5) -0.008(4) 0.035(4) -0.020(4)
C331 0.062(4) 0.056(4) 0.045(3) -0.002(3) 0.015(3) -0.005(3)
C411 0.057(4) 0.059(4) 0.054(4) -0.006(3) 0.025(3) -0.003(3)
C412 0.101(6) 0.059(4) 0.049(4) -0.007(3) 0.034(4) -0.001(4)
C413 0.121(7) 0.079(6) 0.067(5) -0.017(4) 0.046(5) -0.001(5)
C414 0.106(6) 0.079(6) 0.089(6) -0.021(5) 0.044(5) 0.016(5)
C415 0.078(5) 0.070(5) 0.084(6) -0.012(4) 0.023(4) 0.018(4)
C416 0.080(5) 0.064(5) 0.053(4) -0.010(3) 0.017(3) 0.006(4)
C421 0.053(4) 0.048(4) 0.049(3) -0.011(3) 0.017(3) -0.008(3)
C422 0.057(4) 0.070(5) 0.059(4) -0.011(3) 0.020(3) -0.004(3)
C423 0.049(4) 0.094(6) 0.084(5) -0.014(5) 0.013(4) -0.010(4)
C424 0.064(5) 0.081(6) 0.108(7) -0.012(5) 0.046(5) -0.018(4)
C425 0.074(5) 0.058(4) 0.090(5) 0.016(4) 0.040(4) -0.008(4)
C426 0.063(4) 0.064(4) 0.055(4) 0.001(3) 0.019(3) -0.001(3)
Cl11 0.102(3) 0.130(5) 0.068(3) -0.017(3) 0.017(2) 0.025(3)
Cl12 0.111(4) 0.106(4) 0.074(3) 0.006(3) 0.044(2) -0.009(3)

loop_
_atom_type_symbol
_atom_type_description
_atom_type_scat_dispersion_real
_atom_type_scat_dispersion_imag
_atom_type_scat_source
C C 0.0033 0.0016 'International Tables Vol C Tables 4.2.6.8 and 6.1.1.4'
H H 0.0000 0.0000 'International Tables Vol C Tables 4.2.6.8 and 6.1.1.4'
S S 0.1246 0.1234 'International Tables Vol C Tables 4.2.6.8 and 6.1.1.4'
Cl Cl 0.1484 0.1585 'International Tables Vol C Tables 4.2.6.8 and 6.1.1.4'
Ru Ru -1.2594 0.8363 'International Tables Vol C Tables 4.2.6.8 and 6.1.1.4'
P P 0.1023 0.0942 'International Tables Vol C Tables 4.2.6.8 and 6.1.1.4'
N N 0.0061 0.0033 'International Tables Vol C Tables 4.2.6.8 and 6.1.1.4'

loop_
_geom_angle_atom_site_label_1
_geom_angle_atom_site_label_2
_geom_angle_atom_site_label_3
_geom_angle
N1 Ru P1 162.45(14)
N1 Ru P4 101.70(15)
P1 Ru P4 93.41(6)
N1 Ru P3 90.29(14)
P1 Ru P3 103.08(6)
P4 Ru P3 71.43(6)
N1 Ru P2 96.49(14)
P1 Ru P2 71.19(6)
P4 Ru P2 102.87(6)
P3 Ru P2 171.98(6)
N1 Ru S 66.78(15)
P1 Ru S 101.75(6)
P4 Ru S 157.39(6)
P3 Ru S 88.71(6)
P2 Ru S 97.89(6)
C1 S Ru 81.1(2)
C111 P1 C121 102.9(3)
C111 P1 C131 106.2(3)
C121 P1 C131 103.5(3)
C111 P1 Ru 125.4(2)
C121 P1 Ru 120.4(2)
C131 P1 Ru 94.9(2)
C131 P2 C221 108.2(3)
C131 P2 C211 108.1(3)
C221 P2 C211 97.3(3)
C131 P2 Ru 93.2(2)
C221 P2 Ru 126.2(2)
C211 P2 Ru 122.5(2)
C311 P3 C321 102.4(3)
C311 P3 C331 106.4(3)
C321 P3 C331 107.6(3)
C311 P3 Ru 125.2(2)
C321 P3 Ru 117.6(2)
C331 P3 Ru 95.9(2)
C411 P4 C421 97.8(3)
C411 P4 C331 108.0(3)
C421 P4 C331 105.5(3)
C411 P4 Ru 121.4(2)
C421 P4 Ru 126.40(19)
C331 P4 Ru 96.0(2)
C4 N1 C1 117.2(6)
C4 N1 Ru 140.3(5)
C1 N1 Ru 102.5(4)
N2 C1 N1 125.4(7)
N2 C1 S 124.9(6)
N1 C1 S 109.6(5)
C1 N2 C2 114.6(7)
N2 C2 C3 125.9(8)
N2 C2 H2 117.1
C3 C2 H2 117.1
C2 C3 C4 115.7(8)
C2 C3 H3 122.1
C4 C3 H3 122.1
N1 C4 C3 121.1(8)
N1 C4 H4 119.4
C3 C4 H4 119.4
C116 C111 C112 118.6(6)
C116 C111 P1 122.1(5)
C112 C111 P1 119.2(5)
C113 C112 C111 120.0(7)
C113 C112 H112 120.0
C111 C112 H112 120.0
C114 C113 C112 121.4(8)
C114 C113 H113 119.3
C112 C113 H113 119.3
C113 C114 C115 120.4(7)
C113 C114 H114 119.8
C115 C114 H114 119.8
C116 C115 C114 117.7(8)
C116 C115 H115 121.2
C114 C115 H115 121.2
C111 C116 C115 121.8(7)
C111 C116 H116 119.1
C115 C116 H116 119.1
C122 C121 C126 118.1(6)
C122 C121 P1 122.4(5)
C126 C121 P1 119.3(5)
C123 C122 C121 121.2(8)
C123 C122 H122 119.4
C121 C122 H122 119.4
C122 C123 C124 118.3(8)
C122 C123 H123 120.8
C124 C123 H123 120.8
C125 C124 C123 121.2(7)
C125 C124 H124 119.4
C123 C124 H124 119.4
C124 C125 C126 120.9(8)
C124 C125 H125 119.6
C126 C125 H125 119.6
C125 C126 C121 120.2(7)
C125 C126 H126 119.9
C121 C126 H126 119.9
P2 C131 P1 96.7(3)
P2 C131 H13A 112.4
P1 C131 H13A 112.4
P2 C131 H13B 112.4
P1 C131 H13B 112.4
H13A C131 H13B 110.0
C212 C211 C216 119.9(6)
C212 C211 P2 120.4(6)
C216 C211 P2 118.9(5)
C211 C212 C213 118.4(8)
C211 C212 H212 120.8
C213 C212 H212 120.8
C214 C213 C212 122.3(9)
C214 C213 H213 118.8
C212 C213 H213 118.8
C213 C214 C215 119.5(8)
C213 C214 H214 120.3
C215 C214 H214 120.3
C214 C215 C216 120.5(9)
C214 C215 H215 119.8
C216 C215 H215 119.8
C211 C216 C215 119.4(8)
C211 C216 H216 120.3
C215 C216 H216 120.3
C226 C221 C222 119.2(7)
C226 C221 P2 123.8(6)
C222 C221 P2 117.0(5)
C223 C222 C221 119.8(7)
C223 C222 H222 120.1
C221 C222 H222 120.1
C224 C223 C222 122.1(9)
C224 C223 H223 118.9
C222 C223 H223 118.9
C223 C224 C225 118.2(8)
C223 C224 H224 120.9
C225 C224 H224 120.9
C224 C225 C226 120.5(9)
C224 C225 H225 119.7
C226 C225 H225 119.7
C221 C226 C225 120.1(9)
C221 C226 H226 120.0
C225 C226 H226 120.0
C312 C311 C316 119.1(7)
C312 C311 P3 119.7(5)
C316 C311 P3 121.2(5)
C311 C312 C313 120.8(7)
C311 C312 H312 119.6
C313 C312 H312 119.6
C314 C313 C312 119.4(8)
C314 C313 H313 120.3
C312 C313 H313 120.3
C315 C314 C313 122.0(8)
C315 C314 H314 119.0
C313 C314 H314 119.0
C314 C315 C316 119.0(8)
C314 C315 H315 120.5
C316 C315 H315 120.5
C311 C316 C315 119.6(7)
C311 C316 H316 120.2
C315 C316 H316 120.2
C322 C321 C326 117.8(6)
C322 C321 P3 123.9(5)
C326 C321 P3 118.3(5)
C321 C322 C323 119.9(7)
C321 C322 H322 120.0
C323 C322 H322 120.0
C324 C323 C322 122.0(8)
C324 C323 H323 119.0
C322 C323 H323 119.0
C323 C324 C325 119.3(8)
C323 C324 H324 120.4
C325 C324 H324 120.4
C324 C325 C326 120.2(8)
C324 C325 H325 119.9
C326 C325 H325 119.9
C325 C326 C321 120.8(8)
C325 C326 H326 119.6
C321 C326 H326 119.6
P3 C331 P4 95.3(3)
P3 C331 H33A 112.7
P4 C331 H33A 112.7
P3 C331 H33B 112.7
P4 C331 H33B 112.7
H33A C331 H33B 110.2
C412 C411 C416 119.3(6)
C412 C411 P4 122.6(5)
C416 C411 P4 117.3(5)
C411 C412 C413 118.9(7)
C411 C412 H412 120.6
C413 C412 H412 120.6
C414 C413 C412 121.6(7)
C414 C413 H413 119.2
C412 C413 H413 119.2
C413 C414 C415 119.0(8)
C413 C414 H414 120.5
C415 C414 H414 120.5
C416 C415 C414 120.7(8)
C416 C415 H415 119.7
C414 C415 H415 119.7
C415 C416 C411 120.5(7)
C415 C416 H416 119.8
C411 C416 H416 119.8
C422 C421 C426 119.5(6)
C422 C421 P4 122.3(5)
C426 C421 P4 118.0(5)
C421 C422 C423 118.2(7)
C421 C422 H422 120.9
C423 C422 H422 120.9
C424 C423 C422 120.7(7)
C424 C423 H423 119.7
C422 C423 H423 119.7
C423 C424 C425 119.9(7)
C423 C424 H424 120.1
C425 C424 H424 120.1
C426 C425 C424 120.6(7)
C426 C425 H425 119.7
C424 C425 H425 119.7
C425 C426 C421 121.0(6)
C425 C426 H426 119.5
C421 C426 H426 119.5

loop_
_geom_bond_atom_site_label_1
_geom_bond_atom_site_label_2
_geom_bond_distance
Ru N1 2.142(5)
Ru P1 2.3253(17)
Ru P4 2.3312(16)
Ru P3 2.3350(16)
Ru P2 2.3820(16)
Ru S 2.4532(17)
S C1 1.735(7)
P1 C111 1.829(7)
P1 C121 1.830(6)
P1 C131 1.838(6)
P2 C131 1.831(7)
P2 C221 1.831(7)
P2 C211 1.846(6)
P3 C311 1.810(7)
P3 C321 1.812(7)
P3 C331 1.842(6)
P4 C411 1.831(6)
P4 C421 1.839(6)
P4 C331 1.843(6)
N1 C4 1.325(8)
N1 C1 1.365(8)
C1 N2 1.313(8)
N2 C2 1.324(12)
C2 C3 1.351(13)
C2 H2 0.9300
C3 C4 1.385(11)
C3 H3 0.9300
C4 H4 0.9300
C111 C116 1.380(10)
C111 C112 1.385(9)
C112 C113 1.371(10)
C112 H112 0.9300
C113 C114 1.351(12)
C113 H113 0.9300
C114 C115 1.405(12)
C114 H114 0.9300
C115 C116 1.387(10)
C115 H115 0.9300
C116 H116 0.9300
C121 C122 1.394(9)
C121 C126 1.401(9)
C122 C123 1.384(10)
C122 H122 0.9300
C123 C124 1.399(12)
C123 H123 0.9300
C124 C125 1.341(11)
C124 H124 0.9300
C125 C126 1.377(9)
C125 H125 0.9300
C126 H126 0.9300
C131 H13A 0.9700
C131 H13B 0.9700
C211 C212 1.370(10)
C211 C216 1.372(9)
C212 C213 1.397(12)
C212 H212 0.9300
C213 C214 1.318(14)
C213 H213 0.9300
C214 C215 1.364(13)
C214 H214 0.9300
C215 C216 1.389(10)
C215 H215 0.9300
C216 H216 0.9300
C221 C226 1.350(10)
C221 C222 1.397(9)
C222 C223 1.392(10)
C222 H222 0.9300
C223 C224 1.344(13)
C223 H223 0.9300
C224 C225 1.391(14)
C224 H224 0.9300
C225 C226 1.420(12)
C225 H225 0.9300
C226 H226 0.9300
C311 C312 1.380(9)
C311 C316 1.388(9)
C312 C313 1.381(10)
C312 H312 0.9300
C313 C314 1.362(12)
C313 H313 0.9300
C314 C315 1.353(11)
C314 H314 0.9300
C315 C316 1.414(10)
C315 H315 0.9300
C316 H316 0.9300
C321 C322 1.371(10)
C321 C326 1.405(10)
C322 C323 1.417(11)
C322 H322 0.9300
C323 C324 1.329(12)
C323 H323 0.9300
C324 C325 1.385(12)
C324 H324 0.9300
C325 C326 1.390(11)
C325 H325 0.9300
C326 H326 0.9300
C331 H33A 0.9700
C331 H33B 0.9700
C411 C412 1.377(8)
C411 C416 1.398(9)
C412 C413 1.400(10)
C412 H412 0.9300
C413 C414 1.355(12)
C413 H413 0.9300
C414 C415 1.388(11)
C414 H414 0.9300
C415 C416 1.359(10)
C415 H415 0.9300
C416 H416 0.9300
C421 C422 1.390(9)
C421 C426 1.397(9)
C422 C423 1.411(10)
C422 H422 0.9300
C423 C424 1.368(11)
C423 H423 0.9300
C424 C425 1.379(11)
C424 H424 0.9300
C425 C426 1.346(9)
C425 H425 0.9300
C426 H426 0.9300
Cl11 Cl12 1.183(7)

loop_
_geom_torsion_atom_site_label_1
_geom_torsion_atom_site_label_2
_geom_torsion_atom_site_label_3
_geom_torsion_atom_site_label_4
_geom_torsion
N1 Ru S C1 -0.5(3)
P1 Ru S C1 -166.6(2)
P4 Ru S C1 62.3(3)
P3 Ru S C1 90.3(2)
P2 Ru S C1 -94.2(2)
N1 Ru P1 C111 174.7(5)
P4 Ru P1 C111 25.2(3)
P3 Ru P1 C111 -46.5(3)
P2 Ru P1 C111 127.6(3)
S Ru P1 C111 -138.0(3)
N1 Ru P1 C121 -48.0(6)
P4 Ru P1 C121 162.5(2)
P3 Ru P1 C121 90.8(2)
P2 Ru P1 C121 -95.1(2)
S Ru P1 C121 -0.7(2)
N1 Ru P1 C131 60.8(5)
P4 Ru P1 C131 -88.7(2)
P3 Ru P1 C131 -160.4(2)
P2 Ru P1 C131 13.7(2)
S Ru P1 C131 108.2(2)
N1 Ru P2 C131 179.1(3)
P1 Ru P2 C131 -13.8(2)
P4 Ru P2 C131 75.5(2)
P3 Ru P2 C131 31.5(5)
S Ru P2 C131 -113.6(2)
N1 Ru P2 C221 63.7(3)
P1 Ru P2 C221 -129.2(3)
P4 Ru P2 C221 -39.9(3)
P3 Ru P2 C221 -83.9(5)
S Ru P2 C221 131.0(3)
N1 Ru P2 C211 -67.1(3)
P1 Ru P2 C211 100.0(3)
P4 Ru P2 C211 -170.7(3)
P3 Ru P2 C211 145.3(5)
S Ru P2 C211 0.3(3)
N1 Ru P3 C311 134.9(3)
P1 Ru P3 C311 -33.6(3)
P4 Ru P3 C311 -122.9(3)
P2 Ru P3 C311 -77.3(5)
S Ru P3 C311 68.1(3)
N1 Ru P3 C321 3.2(3)
P1 Ru P3 C321 -165.3(2)
P4 Ru P3 C321 105.5(3)
P2 Ru P3 C321 151.0(5)
S Ru P3 C321 -63.5(3)
N1 Ru P3 C331 -110.2(3)
P1 Ru P3 C331 81.3(2)
P4 Ru P3 C331 -7.9(2)
P2 Ru P3 C331 37.6(5)
S Ru P3 C331 -177.0(2)
N1 Ru P4 C411 -21.1(3)
P1 Ru P4 C411 149.9(3)
P3 Ru P4 C411 -107.5(3)
P2 Ru P4 C411 78.4(3)
S Ru P4 C411 -77.8(3)
N1 Ru P4 C421 -151.5(3)
P1 Ru P4 C421 19.5(3)
P3 Ru P4 C421 122.2(3)
P2 Ru P4 C421 -51.9(3)
S Ru P4 C421 151.9(3)
N1 Ru P4 C331 94.3(3)
P1 Ru P4 C331 -94.7(2)
P3 Ru P4 C331 7.9(2)
P2 Ru P4 C331 -166.2(2)
S Ru P4 C331 37.6(3)
P1 Ru N1 C4 -125.5(7)
P4 Ru N1 C4 23.4(7)
P3 Ru N1 C4 94.5(7)
P2 Ru N1 C4 -81.2(7)
S Ru N1 C4 -177.1(7)
P1 Ru N1 C1 52.2(7)
P4 Ru N1 C1 -158.9(3)
P3 Ru N1 C1 -87.8(4)
P2 Ru N1 C1 96.5(4)
S Ru N1 C1 0.7(3)
C4 N1 C1 N2 -1.5(10)
Ru N1 C1 N2 -179.9(6)
C4 N1 C1 S 177.4(5)
Ru N1 C1 S -0.9(4)
Ru S C1 N2 179.8(6)
Ru S C1 N1 0.8(4)
N1 C1 N2 C2 0.2(11)
S C1 N2 C2 -178.6(6)
C1 N2 C2 C3 1.2(14)
N2 C2 C3 C4 -1.2(15)
C1 N1 C4 C3 1.5(10)
Ru N1 C4 C3 179.0(5)
C2 C3 C4 N1 -0.3(12)
C121 P1 C111 C116 95.2(6)
C131 P1 C111 C116 -13.3(6)
Ru P1 C111 C116 -121.7(5)
C121 P1 C111 C112 -82.4(6)
C131 P1 C111 C112 169.2(5)
Ru P1 C111 C112 60.8(6)
C116 C111 C112 C113 1.7(10)
P1 C111 C112 C113 179.3(5)
C111 C112 C113 C114 0.7(11)
C112 C113 C114 C115 -0.4(12)
C113 C114 C115 C116 -2.2(12)
C112 C111 C116 C115 -4.5(11)
P1 C111 C116 C115 178.0(6)
C114 C115 C116 C111 4.7(11)
C111 P1 C121 C122 -0.2(6)
C131 P1 C121 C122 110.3(6)
Ru P1 C121 C122 -145.6(5)
C111 P1 C121 C126 -175.4(5)
C131 P1 C121 C126 -65.0(6)
Ru P1 C121 C126 39.1(6)
C126 C121 C122 C123 -1.2(11)
P1 C121 C122 C123 -176.5(6)
C121 C122 C123 C124 1.6(12)
C122 C123 C124 C125 -1.2(13)
C123 C124 C125 C126 0.5(12)
C124 C125 C126 C121 0.0(11)
C122 C121 C126 C125 0.4(10)
P1 C121 C126 C125 175.9(5)
C221 P2 C131 P1 146.5(3)
C211 P2 C131 P1 -109.1(3)
Ru P2 C131 P1 16.7(3)
C111 P1 C131 P2 -146.2(3)
C121 P1 C131 P2 105.8(3)
Ru P1 C131 P2 -17.1(3)
C131 P2 C211 C212 -30.5(7)
C221 P2 C211 C212 81.4(7)
Ru P2 C211 C212 -136.6(6)
C131 P2 C211 C216 159.3(6)
C221 P2 C211 C216 -88.8(6)
Ru P2 C211 C216 53.2(6)
C216 C211 C212 C213 -2.3(13)
P2 C211 C212 C213 -172.4(8)
C211 C212 C213 C214 2.9(17)
C212 C213 C214 C215 -2.6(18)
C213 C214 C215 C216 1.8(16)
C212 C211 C216 C215 1.6(11)
P2 C211 C216 C215 171.9(6)
C214 C215 C216 C211 -1.3(13)
C131 P2 C221 C226 3.4(6)
C211 P2 C221 C226 -108.4(6)
Ru P2 C221 C226 111.7(6)
C131 P2 C221 C222 -179.8(5)
C211 P2 C221 C222 68.4(5)
Ru P2 C221 C222 -71.5(5)
C226 C221 C222 C223 -1.6(10)
P2 C221 C222 C223 -178.6(6)
C221 C222 C223 C224 0.7(12)
C222 C223 C224 C225 -1.1(14)
C223 C224 C225 C226 2.4(15)
C222 C221 C226 C225 2.9(11)
P2 C221 C226 C225 179.6(6)
C224 C225 C226 C221 -3.4(13)
C321 P3 C311 C312 -68.3(6)
C331 P3 C311 C312 44.5(7)
Ru P3 C311 C312 154.4(5)
C321 P3 C311 C316 113.7(6)
C331 P3 C311 C316 -133.4(6)
Ru P3 C311 C316 -23.6(7)
C316 C311 C312 C313 -1.3(12)
P3 C311 C312 C313 -179.3(7)
C311 C312 C313 C314 1.2(14)
C312 C313 C314 C315 0.9(16)
C313 C314 C315 C316 -2.8(16)
C312 C311 C316 C315 -0.7(12)
P3 C311 C316 C315 177.3(6)
C314 C315 C316 C311 2.7(13)
C311 P3 C321 C322 127.6(7)
C331 P3 C321 C322 15.6(7)
Ru P3 C321 C322 -91.1(6)
C311 P3 C321 C326 -53.0(6)
C331 P3 C321 C326 -164.9(6)
Ru P3 C321 C326 88.3(6)
C326 C321 C322 C323 0.4(12)
P3 C321 C322 C323 179.8(6)
C321 C322 C323 C324 -0.2(14)
C322 C323 C324 C325 0.0(14)
C323 C324 C325 C326 -0.1(13)
C324 C325 C326 C321 0.3(13)
C322 C321 C326 C325 -0.4(11)
P3 C321 C326 C325 -179.9(6)
C311 P3 C331 P4 139.0(3)
C321 P3 C331 P4 -111.8(3)
Ru P3 C331 P4 9.6(3)
C411 P4 C331 P3 116.3(3)
C421 P4 C331 P3 -140.0(3)
Ru P4 C331 P3 -9.6(3)
C421 P4 C411 C412 -82.7(6)
C331 P4 C411 C412 26.4(7)
Ru P4 C411 C412 135.5(5)
C421 P4 C411 C416 86.6(6)
C331 P4 C411 C416 -164.3(5)
Ru P4 C411 C416 -55.1(6)
C416 C411 C412 C413 -1.2(11)
P4 C411 C412 C413 168.0(6)
C411 C412 C413 C414 1.1(13)
C412 C413 C414 C415 -1.3(14)
C413 C414 C415 C416 1.6(14)
C414 C415 C416 C411 -1.7(12)
C412 C411 C416 C415 1.5(11)
P4 C411 C416 C415 -168.2(6)
C411 P4 C421 C422 100.3(6)
C331 P4 C421 C422 -10.9(6)
Ru P4 C421 C422 -120.7(5)
C411 P4 C421 C426 -75.0(5)
C331 P4 C421 C426 173.8(5)
Ru P4 C421 C426 64.0(6)
C426 C421 C422 C423 -1.2(9)
P4 C421 C422 C423 -176.5(5)
C421 C422 C423 C424 -1.2(11)
C422 C423 C424 C425 3.3(12)
C423 C424 C425 C426 -2.9(12)
C424 C425 C426 C421 0.5(11)
C422 C421 C426 C425 1.6(10)
P4 C421 C426 C425 177.0(6)
